data_7119840
loop_
_publ_author_name
'Li, Xi-Li'
'Hu, Ming'
'Yin, Zhigang'
'Zhu, Cancan'
'Liu, Cai-Ming'
'Xiao, Hong-Ping'
'Fang, Shaoming'

_publ_section_title
;
 Enhanced single-ion magnetic and ferroelectric properties of mononuclear
 Dy(iii) enantiomeric pairs through the coordination role of chiral
 ligands.
;
_journal_issue 28
_journal_name_full 'Chemical communications (Cambridge, England)'
_journal_page_first 3998
_journal_paper_doi 10.1039/c7cc01042g
_journal_volume 53
_journal_year 2017
_chemical_absolute_configuration rmad
_chemical_formula_moiety 'C17 H19 N2, C20 H4 Dy F24 O8'
_chemical_formula_sum 'C37 H23 Dy F24 N2 O8'
_chemical_formula_weight 1242.07
_space_group_crystal_system orthorhombic
_space_group_IT_number 18
_space_group_name_Hall 'P 2 2ab'
_space_group_name_H-M_alt 'P 21 21 2'
_symmetry_space_group_name_Hall 'P 2 2ab'
_symmetry_space_group_name_H-M 'P 21 21 2'
_atom_sites_solution_hydrogens geom
_audit_creation_method SHELXL-2014/7
_audit_update_record
;
2017-03-14 deposited with the CCDC.
2017-03-16 downloaded from the CCDC.
;
_cell_angle_alpha 90
_cell_angle_beta 90
_cell_angle_gamma 90
_cell_formula_units_Z 4
_cell_length_a 18.3227(7)
_cell_length_b 21.8362(9)
_cell_length_c 11.4317(5)
_cell_measurement_reflns_used 7517
_cell_measurement_temperature 173(2)
_cell_measurement_theta_max 26.20
_cell_measurement_theta_min 3.00
_cell_volume 4573.8(3)
_computing_cell_refinement APEX2
_computing_data_collection 'APEX2 (Bruker, 2013)'
_computing_data_reduction APEX2
_computing_molecular_graphics 'Olex2 (Dolomanov et al., 2009)'
_computing_publication_material 'Olex2 (Dolomanov et al., 2009)'
_computing_structure_refinement 'SHELXL-2014/7 (Sheldrick, 2014)'
_computing_structure_solution 'SHELXS (Bruker, 2000)'
_diffrn_ambient_temperature 173(2)
_diffrn_measured_fraction_theta_full 0.996
_diffrn_measured_fraction_theta_max 0.993
_diffrn_measurement_device_type 'PHOTON 100 CMOS detector'
_diffrn_measurement_method 'omega scan'
_diffrn_radiation_type MoK\a
_diffrn_radiation_wavelength 0.71073
_diffrn_reflns_av_R_equivalents 0.0554
_diffrn_reflns_av_unetI/netI 0.0616
_diffrn_reflns_Laue_measured_fraction_full 0.996
_diffrn_reflns_Laue_measured_fraction_max 0.993
_diffrn_reflns_limit_h_max 20
_diffrn_reflns_limit_h_min -22
_diffrn_reflns_limit_k_max 22
_diffrn_reflns_limit_k_min -26
_diffrn_reflns_limit_l_max 13
_diffrn_reflns_limit_l_min -13
_diffrn_reflns_number 25164
_diffrn_reflns_point_group_measured_fraction_full 0.996
_diffrn_reflns_point_group_measured_fraction_max 0.993
_diffrn_reflns_theta_full 25.242
_diffrn_reflns_theta_max 25.999
_diffrn_reflns_theta_min 2.998
_diffrn_source 'sealed tube'
_exptl_absorpt_coefficient_mu 1.782
_exptl_absorpt_correction_T_max 0.7452
_exptl_absorpt_correction_T_min 0.5859
_exptl_absorpt_correction_type multi-scan
_exptl_absorpt_process_details 'SADABS (Bruker, 2014)'
_exptl_crystal_colour pink
_exptl_crystal_density_diffrn 1.804
_exptl_crystal_description block
_exptl_crystal_F_000 2420
_exptl_crystal_size_max 0.320
_exptl_crystal_size_mid 0.230
_exptl_crystal_size_min 0.210
_refine_diff_density_max 0.864
_refine_diff_density_min -0.647
_refine_diff_density_rms 0.083
_refine_ls_abs_structure_details
;
 Flack x determined using 2014 quotients [(I+)-(I-)]/[(I+)+(I-)]
 (Parsons, Flack and Wagner, Acta Cryst. B69 (2013) 249-259).
;
_refine_ls_abs_structure_Flack 0.020(16)
_refine_ls_extinction_method none
_refine_ls_goodness_of_fit_ref 1.053
_refine_ls_hydrogen_treatment constr
_refine_ls_matrix_type full
_refine_ls_number_parameters 779
_refine_ls_number_reflns 8927
_refine_ls_number_restraints 1181
_refine_ls_restrained_S_all 1.048
_refine_ls_R_factor_all 0.0867
_refine_ls_R_factor_gt 0.0358
_refine_ls_shift/su_max 0.001
_refine_ls_shift/su_mean 0.000
_refine_ls_structure_factor_coef Fsqd
_refine_ls_weighting_details 'w=1/[\s^2^(Fo^2^)+(0.0290P)^2^] where P=(Fo^2^+2Fc^2^)/3'
_refine_ls_weighting_scheme calc
_refine_ls_wR_factor_gt 0.0647
_refine_ls_wR_factor_ref 0.0764
_reflns_Friedel_coverage 0.799
_reflns_Friedel_fraction_full 0.997
_reflns_Friedel_fraction_max 0.993
_reflns_number_gt 5410
_reflns_number_total 8927
_reflns_threshold_expression 'I > 2\s(I)'
_cod_data_source_file c7cc01042g2.cif
_cod_data_source_block S-2
_cod_depositor_comments 'Adding full bibliography for 7119840--7119843.cif.'
_cod_database_code 7119840
_shelx_shelxl_version_number 2014/7
_shelx_space_group_comment
;
The symmetry employed for this shelxl refinement is uniquely defined
by the following loop, which should always be used as a source of
symmetry information in preference to the above space-group names.
They are only intended as comments.
;
_shelx_estimated_absorpt_t_min 0.599
_shelx_estimated_absorpt_t_max 0.706

loop_
_space_group_symop_operation_xyz
'x, y, z'
'-x, -y, z'
'-x+1/2, y+1/2, -z'
'x+1/2, -y+1/2, -z'

loop_
_atom_site_label
_atom_site_type_symbol
_atom_site_fract_x
_atom_site_fract_y
_atom_site_fract_z
_atom_site_U_iso_or_equiv
_atom_site_adp_type
_atom_site_occupancy
_atom_site_site_symmetry_order
_atom_site_calc_flag
_atom_site_refinement_flags_posn
_atom_site_refinement_flags_adp
_atom_site_refinement_flags_occupancy
_atom_site_disorder_assembly
_atom_site_disorder_group
C1A C 0.1232(9) 0.8518(8) 0.5470(13) 0.058(5) Uani 0.771(8) 1 d D U P A 1
F1A F 0.0702(7) 0.8131(4) 0.5204(10) 0.055(3) Uani 0.771(8) 1 d D U P A 1
F2A F 0.1340(9) 0.8455(5) 0.6629(11) 0.075(5) Uani 0.771(8) 1 d D U P A 1
F3A F 0.1840(6) 0.8366(5) 0.4898(12) 0.071(4) Uani 0.771(8) 1 d D U P A 1
C1B C 0.0391(7) 0.8949(7) -0.0184(14) 0.047(5) Uani 0.771(8) 1 d D U P A 1
F1B F 0.0119(7) 0.9037(7) -0.1233(8) 0.085(4) Uani 0.771(8) 1 d D U P A 1
F2B F 0.1064(5) 0.9173(7) -0.0149(11) 0.080(5) Uani 0.771(8) 1 d D U P A 1
F3B F 0.0437(6) 0.8344(5) -0.0011(11) 0.085(4) Uani 0.771(8) 1 d D U P A 1
C1C C 0.3688(7) 1.1428(7) 0.4538(11) 0.048(4) Uani 0.771(8) 1 d D U P A 1
F1C F 0.3391(7) 1.1487(5) 0.3507(10) 0.080(4) Uani 0.771(8) 1 d D U P A 1
F2C F 0.4247(6) 1.1823(4) 0.4620(11) 0.064(4) Uani 0.771(8) 1 d D U P A 1
F3C F 0.3204(6) 1.1638(5) 0.5328(12) 0.076(4) Uani 0.771(8) 1 d D U P A 1
C1D C 0.5404(8) 0.8997(7) 1.0196(14) 0.044(4) Uani 0.771(8) 1 d D U P A 1
F1D F 0.5476(8) 0.8391(5) 1.0133(12) 0.087(5) Uani 0.771(8) 1 d D U P A 1
F2D F 0.6082(6) 0.9197(7) 1.0211(13) 0.092(5) Uani 0.771(8) 1 d D U P A 1
F3D F 0.5123(8) 0.9143(8) 1.1198(10) 0.104(5) Uani 0.771(8) 1 d D U P A 1
C5A C 0.1218(9) 1.0731(7) 0.6569(13) 0.048(5) Uani 0.771(8) 1 d D U P A 1
F4A F 0.0791(7) 1.1217(5) 0.6604(11) 0.073(4) Uani 0.771(8) 1 d D U P A 1
F5A F 0.1270(7) 1.0537(5) 0.7670(8) 0.057(3) Uani 0.771(8) 1 d D U P A 1
F6A F 0.1878(7) 1.0925(6) 0.6244(12) 0.085(5) Uani 0.771(8) 1 d D U P A 1
C5B C -0.2107(8) 0.9491(7) 0.1292(13) 0.052(4) Uani 0.771(8) 1 d D U P A 1
F4B F -0.2275(5) 0.9404(5) 0.0173(8) 0.055(3) Uani 0.771(8) 1 d D U P A 1
F5B F -0.2373(5) 1.0037(6) 0.1593(12) 0.078(4) Uani 0.771(8) 1 d D U P A 1
F6B F -0.2429(5) 0.9078(7) 0.1934(12) 0.082(4) Uani 0.771(8) 1 d D U P A 1
C5C C 0.3796(8) 0.9211(7) 0.3375(14) 0.050(5) Uani 0.771(8) 1 d D U P A 1
F4C F 0.4279(6) 0.8767(4) 0.3309(10) 0.060(3) Uani 0.771(8) 1 d D U P A 1
F5C F 0.3677(8) 0.9441(5) 0.2320(9) 0.061(4) Uani 0.771(8) 1 d D U P A 1
F6C F 0.3178(6) 0.8961(5) 0.3790(11) 0.073(4) Uani 0.771(8) 1 d D U P A 1
C5D C 0.2930(8) 0.9285(7) 0.8533(13) 0.049(4) Uani 0.771(8) 1 d D U P A 1
F4D F 0.2511(5) 0.9755(5) 0.8243(13) 0.080(4) Uani 0.771(8) 1 d D U P A 1
F5D F 0.2746(7) 0.9118(9) 0.9607(12) 0.075(5) Uani 0.771(8) 1 d D U P A 1
F6D F 0.2725(6) 0.8830(5) 0.7844(12) 0.083(4) Uani 0.771(8) 1 d D U P A 1
C1A' C 0.1144(17) 0.8513(12) 0.555(3) 0.061(9) Uiso 0.229(8) 1 d D U P A 2
F1A' F 0.0519(18) 0.8205(12) 0.564(4) 0.077(11) Uiso 0.229(8) 1 d D U P A 2
F2A' F 0.147(3) 0.8500(18) 0.660(3) 0.085(13) Uiso 0.229(8) 1 d D U P A 2
F3A' F 0.1578(17) 0.8225(12) 0.479(4) 0.061(10) Uiso 0.229(8) 1 d D U P A 2
C1B' C 0.0356(14) 0.9029(11) -0.029(2) 0.060(9) Uiso 0.229(8) 1 d D U P A 2
F1B' F 0.0105(15) 0.8501(9) -0.070(2) 0.047(6) Uiso 0.229(8) 1 d D U P A 2
F2B' F 0.1051(11) 0.8941(16) -0.001(3) 0.056(9) Uiso 0.229(8) 1 d D U P A 2
F3B' F 0.0309(15) 0.9445(10) -0.1125(18) 0.044(7) Uiso 0.229(8) 1 d D U P A 2
C1C' C 0.3683(12) 1.1422(11) 0.451(2) 0.057(9) Uiso 0.229(8) 1 d D U P A 2
F1C' F 0.3742(17) 1.1517(13) 0.3366(16) 0.057(10) Uiso 0.229(8) 1 d D U P A 2
F2C' F 0.4037(14) 1.1873(9) 0.503(3) 0.057(10) Uiso 0.229(8) 1 d D U P A 2
F3C' F 0.2980(9) 1.1483(12) 0.476(3) 0.068(9) Uiso 0.229(8) 1 d D U P A 2
C1D' C 0.5349(14) 0.8991(12) 1.023(2) 0.064(9) Uiso 0.229(8) 1 d D U P A 2
F1D' F 0.5850(14) 0.8574(14) 1.000(2) 0.059(8) Uiso 0.229(8) 1 d D U P A 2
F2D' F 0.568(2) 0.9412(12) 1.086(3) 0.085(9) Uiso 0.229(8) 1 d D U P A 2
F3D' F 0.4895(14) 0.8716(15) 1.096(2) 0.073(9) Uiso 0.229(8) 1 d D U P A 2
C5A' C 0.1170(14) 1.0759(12) 0.654(2) 0.054(9) Uiso 0.229(8) 1 d D U P A 2
F4A' F 0.0605(15) 1.1083(12) 0.692(3) 0.057(10) Uiso 0.229(8) 1 d D U P A 2
F5A' F 0.1523(16) 1.0539(15) 0.747(2) 0.050(9) Uiso 0.229(8) 1 d D U P A 2
F6A' F 0.1623(15) 1.1165(11) 0.606(3) 0.051(9) Uiso 0.229(8) 1 d D U P A 2
C5B' C -0.2111(14) 0.9478(14) 0.135(3) 0.061(9) Uiso 0.229(8) 1 d D U P A 2
F4B' F -0.2293(16) 0.9159(16) 0.041(3) 0.055(10) Uiso 0.229(8) 1 d D U P A 2
F5B' F -0.2360(16) 1.0044(15) 0.122(3) 0.068(11) Uiso 0.229(8) 1 d D U P A 2
F6B' F -0.2440(15) 0.9234(19) 0.226(3) 0.067(11) Uiso 0.229(8) 1 d D U P A 2
C5C' C 0.3650(15) 0.9248(12) 0.343(2) 0.062(9) Uiso 0.229(8) 1 d D U P A 2
F4C' F 0.3836(17) 0.8681(9) 0.373(3) 0.067(8) Uiso 0.229(8) 1 d D U P A 2
F5C' F 0.385(2) 0.9346(16) 0.2326(18) 0.068(11) Uiso 0.229(8) 1 d D U P A 2
F6C' F 0.2925(12) 0.9288(14) 0.348(3) 0.079(10) Uiso 0.229(8) 1 d D U P A 2
C5D' C 0.2920(14) 0.9423(15) 0.856(3) 0.061(9) Uiso 0.229(8) 1 d D U P A 2
F4D' F 0.2645(14) 0.9980(14) 0.847(4) 0.054(10) Uiso 0.229(8) 1 d D U P A 2
F5D' F 0.271(2) 0.921(3) 0.959(4) 0.078(12) Uiso 0.229(8) 1 d D U P A 2
F6D' F 0.2591(15) 0.9090(15) 0.775(4) 0.056(10) Uiso 0.229(8) 1 d D U P A 2
C2A C 0.1003(7) 0.9176(6) 0.5163(12) 0.037(4) Uani 1 1 d D . . . .
C3A C 0.1114(8) 0.9653(7) 0.5981(14) 0.048(5) Uani 1 1 d . . . . .
H3A H 0.1304 0.9556 0.6731 0.058 Uiso 1 1 calc R U . . .
C4A C 0.0956(7) 1.0260(6) 0.5719(13) 0.036(4) Uani 1 1 d D . . . .
C2B C -0.0093(6) 0.9233(5) 0.0806(10) 0.023(3) Uani 1 1 d D . . . .
C3B C -0.0808(8) 0.9310(6) 0.0610(14) 0.042(4) Uani 1 1 d . . . . .
H3B H -0.1001 0.9247 -0.0152 0.051 Uiso 1 1 calc R U . . .
C4B C -0.1276(7) 0.9486(5) 0.1534(12) 0.037(4) Uani 1 1 d D . . . .
C2C C 0.3956(7) 1.0781(7) 0.4860(12) 0.039(4) Uani 1 1 d D . . . .
C3C C 0.3835(8) 1.0331(6) 0.4052(15) 0.046(4) Uani 1 1 d . . . . .
H3C H 0.3611 1.0435 0.3329 0.056 Uiso 1 1 calc R U . . .
C4C C 0.4030(7) 0.9729(7) 0.4257(13) 0.041(4) Uani 1 1 d D . . . .
C2D C 0.4986(9) 0.9235(5) 0.9166(13) 0.051(4) Uani 1 1 d D U . . .
C3D C 0.4186(8) 0.9250(7) 0.9331(15) 0.047(4) Uani 1 1 d . . . . .
H3D H 0.3980 0.9146 1.0068 0.056 Uiso 1 1 calc R U . . .
C4D C 0.3730(8) 0.9419(6) 0.8390(13) 0.048(4) Uani 1 1 d D . . . .
C6 C 0.0579(4) 0.7585(6) 0.2657(6) 0.031(2) Uani 1 1 d . . . . .
C7 C 0.1006(6) 0.7097(5) 0.2412(10) 0.035(3) Uani 1 1 d . . . . .
H7 H 0.0823 0.6693 0.2508 0.043 Uiso 1 1 calc R U . . .
C8 C 0.1737(6) 0.7196(6) 0.2007(11) 0.034(3) Uani 1 1 d . . . . .
C9 C 0.1982(6) 0.7799(6) 0.1911(11) 0.031(3) Uani 1 1 d . . . . .
C10 C 0.1544(5) 0.8269(4) 0.2181(8) 0.039(2) Uani 1 1 d . . . . .
H10 H 0.1716 0.8678 0.2122 0.047 Uiso 1 1 calc R U . . .
C11 C 0.2235(5) 0.6682(4) 0.1725(8) 0.041(2) Uani 1 1 d . . . . .
H11A H 0.2028 0.6434 0.1080 0.049 Uiso 1 1 calc R U . . .
H11B H 0.2294 0.6414 0.2417 0.049 Uiso 1 1 calc R U . . .
C12 C 0.2959(6) 0.6936(5) 0.1370(12) 0.044(3) Uani 1 1 d . . . . .
H12 H 0.3332 0.6615 0.1189 0.052 Uiso 1 1 calc R U . . .
C13 C 0.2913(4) 0.7448(7) 0.0440(7) 0.040(2) Uani 1 1 d . . . . .
C14 C 0.2775(6) 0.7879(5) 0.1496(12) 0.050(4) Uani 1 1 d . . . . .
H14 H 0.2964 0.8307 0.1433 0.059 Uiso 1 1 calc R U . . .
C15 C 0.3658(4) 0.7570(8) -0.0152(8) 0.060(3) Uani 1 1 d . . . . .
H15A H 0.4041 0.7588 0.0446 0.090 Uiso 1 1 calc R U . . .
H15B H 0.3767 0.7239 -0.0704 0.090 Uiso 1 1 calc R U . . .
H15C H 0.3638 0.7961 -0.0573 0.090 Uiso 1 1 calc R U . . .
C16 C 0.2334(5) 0.7422(8) -0.0508(7) 0.058(3) Uani 1 1 d . . . . .
H16A H 0.2383 0.7780 -0.1019 0.087 Uiso 1 1 calc R U . . .
H16B H 0.2396 0.7048 -0.0969 0.087 Uiso 1 1 calc R U . . .
H16C H 0.1849 0.7423 -0.0146 0.087 Uiso 1 1 calc R U . . .
C17 C 0.3226(4) 0.7424(7) 0.2243(8) 0.047(3) Uani 1 1 d . . . . .
H17A H 0.3759 0.7497 0.2228 0.056 Uiso 1 1 calc R U . . .
H17B H 0.3045 0.7369 0.3052 0.056 Uiso 1 1 calc R U . . .
C18 C -0.0192(4) 0.7543(7) 0.3082(6) 0.035(2) Uani 1 1 d . . . . .
C19 C -0.0526(7) 0.7003(6) 0.3383(13) 0.041(3) Uani 1 1 d . . . . .
H19 H -0.0275 0.6623 0.3331 0.049 Uiso 1 1 calc R U . . .
C20 C -0.1237(7) 0.7033(6) 0.3763(13) 0.049(4) Uani 1 1 d . . . . .
H20 H -0.1488 0.6666 0.3954 0.059 Uiso 1 1 calc R U . . .
C21 C -0.1580(5) 0.7570(9) 0.3868(8) 0.052(3) Uani 1 1 d . . . . .
H21 H -0.2070 0.7586 0.4136 0.062 Uiso 1 1 calc R U . . .
C22 C -0.1205(7) 0.8110(6) 0.3577(14) 0.047(4) Uani 1 1 d . . . . .
H22 H -0.1442 0.8493 0.3675 0.057 Uiso 1 1 calc R U . . .
Dy1 Dy 0.0000 1.0000 0.33155(7) 0.0244(2) Uani 1 2 d S T P . .
Dy2 Dy 0.5000 1.0000 0.66630(7) 0.0268(2) Uani 1 2 d S T P . .
N1 N 0.0862(5) 0.8158(4) 0.2534(9) 0.040(2) Uani 1 1 d . . . . .
H1 H 0.0579 0.8472 0.2697 0.048 Uiso 1 1 calc R U . . .
N2 N -0.0520(5) 0.8097(5) 0.3162(10) 0.040(3) Uani 1 1 d . . . . .
O1A O 0.0736(5) 0.9233(4) 0.4126(9) 0.033(2) Uani 1 1 d . . . . .
O2A O 0.0637(5) 1.0454(4) 0.4843(8) 0.032(2) Uani 1 1 d . . . . .
O1B O 0.0267(4) 0.9343(3) 0.1721(8) 0.027(2) Uani 1 1 d . . . . .
O2B O -0.1099(5) 0.9644(4) 0.2530(8) 0.031(2) Uani 1 1 d . . . . .
O1C O 0.4223(5) 1.0752(4) 0.5850(9) 0.035(2) Uani 1 1 d . . . . .
O2C O 0.4382(5) 0.9521(4) 0.5103(9) 0.040(3) Uani 1 1 d . . . . .
O1D O 0.5304(4) 0.9366(4) 0.8258(8) 0.029(2) Uani 1 1 d . . . . .
O2D O 0.3904(5) 0.9593(4) 0.7387(9) 0.039(3) Uani 1 1 d . . . . .

loop_
_atom_site_aniso_label
_atom_site_aniso_U_11
_atom_site_aniso_U_22
_atom_site_aniso_U_33
_atom_site_aniso_U_23
_atom_site_aniso_U_13
_atom_site_aniso_U_12
C1A 0.087(10) 0.041(9) 0.046(10) 0.008(8) -0.037(9) 0.010(9)
F1A 0.101(8) 0.025(5) 0.039(6) -0.003(4) -0.017(6) -0.002(5)
F2A 0.130(11) 0.040(6) 0.055(7) 0.028(5) -0.050(7) -0.005(6)
F3A 0.056(7) 0.060(7) 0.096(9) 0.011(7) -0.015(7) 0.030(6)
C1B 0.028(8) 0.073(10) 0.041(9) -0.025(9) -0.002(8) 0.021(8)
F1B 0.080(8) 0.152(11) 0.024(5) -0.021(6) 0.004(7) 0.052(8)
F2B 0.035(7) 0.139(13) 0.065(8) -0.045(8) 0.033(6) -0.011(7)
F3B 0.094(8) 0.074(8) 0.087(9) -0.026(7) 0.004(7) 0.034(7)
C1C 0.072(10) 0.027(8) 0.045(9) -0.001(7) -0.018(8) -0.001(8)
F1C 0.122(10) 0.050(6) 0.068(7) -0.003(5) -0.067(6) 0.021(6)
F2C 0.087(8) 0.033(6) 0.074(9) 0.013(6) -0.006(7) 0.001(6)
F3C 0.085(8) 0.055(7) 0.087(8) -0.006(6) -0.016(7) 0.038(6)
C1D 0.056(10) 0.053(9) 0.023(8) 0.014(8) -0.001(8) 0.007(8)
F1D 0.102(9) 0.053(7) 0.107(11) 0.040(7) -0.033(9) 0.013(7)
F2D 0.052(8) 0.127(11) 0.096(10) 0.010(8) -0.014(8) -0.008(8)
F3D 0.081(9) 0.190(13) 0.040(7) 0.010(8) 0.012(8) 0.031(10)
C5A 0.072(10) 0.042(9) 0.031(9) -0.001(8) -0.022(8) -0.001(8)
F4A 0.131(10) 0.039(6) 0.049(8) -0.012(6) -0.023(8) 0.003(7)
F5A 0.079(8) 0.071(8) 0.021(6) -0.015(6) -0.004(6) 0.012(7)
F6A 0.086(9) 0.092(9) 0.078(9) -0.020(7) -0.003(7) -0.053(7)
C5B 0.025(7) 0.076(10) 0.057(9) -0.012(8) 0.003(7) 0.004(7)
F4B 0.036(5) 0.081(8) 0.048(6) -0.016(5) -0.025(4) 0.006(5)
F5B 0.041(5) 0.107(9) 0.086(10) -0.024(8) -0.018(5) 0.041(6)
F6B 0.031(5) 0.118(11) 0.097(9) 0.003(9) 0.009(6) -0.032(6)
C5C 0.069(10) 0.041(9) 0.040(9) -0.017(8) -0.023(9) -0.001(8)
F4C 0.085(7) 0.040(6) 0.054(7) -0.028(6) -0.023(6) 0.024(5)
F5C 0.085(9) 0.059(7) 0.038(7) -0.021(6) -0.028(6) 0.031(6)
F6C 0.078(8) 0.061(7) 0.080(9) -0.029(6) 0.005(7) -0.033(6)
C5D 0.036(8) 0.067(9) 0.046(8) 0.012(8) 0.015(7) 0.010(7)
F4D 0.060(6) 0.076(8) 0.104(9) 0.011(7) -0.023(6) 0.026(6)
F5D 0.046(6) 0.107(11) 0.072(7) 0.027(6) 0.026(5) 0.000(6)
F6D 0.056(7) 0.085(9) 0.107(9) -0.030(8) 0.012(6) -0.028(6)
C2A 0.049(9) 0.026(8) 0.035(10) 0.001(7) -0.006(8) -0.002(7)
C3A 0.063(11) 0.058(11) 0.023(9) 0.004(8) -0.014(8) -0.015(9)
C4A 0.043(10) 0.031(9) 0.035(10) -0.011(8) -0.008(8) -0.001(7)
C2B 0.015(6) 0.032(7) 0.024(7) -0.008(6) -0.001(5) -0.008(5)
C3B 0.056(10) 0.041(8) 0.031(9) -0.008(7) -0.016(8) -0.001(7)
C4B 0.031(8) 0.041(8) 0.039(10) 0.007(7) -0.001(7) -0.010(6)
C2C 0.037(9) 0.037(9) 0.042(11) 0.002(8) -0.007(8) 0.003(7)
C3C 0.067(11) 0.034(9) 0.039(11) -0.011(8) -0.021(8) 0.013(8)
C4C 0.051(10) 0.046(10) 0.025(10) 0.007(8) 0.000(9) -0.006(8)
C2D 0.074(10) 0.026(7) 0.055(10) -0.007(7) -0.021(9) 0.034(7)
C3D 0.039(9) 0.061(10) 0.041(10) -0.001(8) -0.010(8) 0.006(8)
C4D 0.036(9) 0.067(10) 0.041(10) 0.002(8) 0.003(8) -0.008(7)
C6 0.044(4) 0.028(7) 0.022(4) 0.002(5) -0.002(3) 0.004(6)
C7 0.044(6) 0.021(6) 0.041(6) -0.008(5) -0.011(5) 0.007(5)
C8 0.045(7) 0.028(6) 0.029(6) -0.002(5) -0.006(5) 0.011(6)
C9 0.041(6) 0.024(6) 0.028(6) -0.004(5) -0.007(5) 0.007(5)
C10 0.037(6) 0.029(6) 0.051(6) 0.007(5) -0.001(5) -0.005(5)
C11 0.059(6) 0.024(5) 0.041(6) -0.001(5) 0.000(5) 0.005(5)
C12 0.032(6) 0.042(7) 0.057(8) 0.005(6) -0.006(5) -0.003(5)
C13 0.044(5) 0.030(6) 0.046(5) -0.009(8) 0.006(4) 0.005(7)
C14 0.054(8) 0.037(7) 0.058(8) -0.006(6) -0.003(6) 0.003(6)
C15 0.062(5) 0.050(8) 0.069(6) -0.006(8) 0.017(5) 0.008(8)
C16 0.068(6) 0.066(9) 0.041(5) 0.008(8) 0.003(4) 0.006(8)
C17 0.038(4) 0.049(8) 0.053(5) 0.005(7) -0.008(4) 0.008(6)
C18 0.041(5) 0.033(5) 0.029(4) -0.006(7) -0.004(3) 0.001(7)
C19 0.041(7) 0.035(7) 0.045(8) 0.003(6) -0.004(6) 0.004(6)
C20 0.044(8) 0.041(8) 0.062(9) 0.009(7) 0.000(7) -0.009(6)
C21 0.038(5) 0.068(10) 0.050(5) 0.001(9) 0.003(4) 0.006(8)
C22 0.038(7) 0.035(7) 0.070(10) -0.008(6) 0.003(7) 0.007(5)
Dy1 0.0323(5) 0.0183(4) 0.0228(5) 0.000 0.000 0.0006(5)
Dy2 0.0365(5) 0.0208(4) 0.0231(5) 0.000 0.000 -0.0004(5)
N1 0.047(6) 0.020(5) 0.054(6) 0.002(5) -0.002(4) 0.005(4)
N2 0.040(6) 0.037(6) 0.044(7) -0.005(5) 0.007(5) 0.002(5)
O1A 0.051(6) 0.011(4) 0.038(7) -0.002(4) -0.004(5) 0.004(4)
O2A 0.043(6) 0.025(5) 0.027(6) 0.001(5) 0.000(5) -0.002(4)
O1B 0.036(6) 0.017(4) 0.029(6) -0.006(4) -0.007(4) 0.005(3)
O2B 0.031(5) 0.030(5) 0.032(6) -0.002(4) 0.009(5) -0.006(4)
O1C 0.037(5) 0.040(6) 0.027(6) 0.000(5) -0.011(5) 0.004(5)
O2C 0.060(7) 0.027(6) 0.032(7) -0.004(5) -0.014(6) -0.004(5)
O1D 0.026(5) 0.038(5) 0.023(6) 0.009(4) 0.000(4) -0.001(4)
O2D 0.034(5) 0.051(6) 0.031(6) 0.008(5) -0.005(5) -0.006(4)

loop_
_atom_type_symbol
_atom_type_description
_atom_type_scat_dispersion_real
_atom_type_scat_dispersion_imag
_atom_type_scat_source
C C 0.0033 0.0016 'International Tables Vol C Tables 4.2.6.8 and 6.1.1.4'
H H 0.0000 0.0000 'International Tables Vol C Tables 4.2.6.8 and 6.1.1.4'
N N 0.0061 0.0033 'International Tables Vol C Tables 4.2.6.8 and 6.1.1.4'
O O 0.0106 0.0060 'International Tables Vol C Tables 4.2.6.8 and 6.1.1.4'
F F 0.0171 0.0103 'International Tables Vol C Tables 4.2.6.8 and 6.1.1.4'
Dy Dy -0.1892 4.4098 'International Tables Vol C Tables 4.2.6.8 and 6.1.1.4'

loop_
_geom_angle_atom_site_label_1
_geom_angle_atom_site_label_2
_geom_angle_atom_site_label_3
_geom_angle
_geom_angle_site_symmetry_1
_geom_angle_site_symmetry_3
F1A C1A F3A 109.9(13) . .
F1A C1A F2A 105.5(13) . .
F3A C1A F2A 109.5(13) . .
F1A C1A C2A 110.2(12) . .
F3A C1A C2A 110.5(12) . .
F2A C1A C2A 111.2(12) . .
F1B C1B F2B 109.0(13) . .
F1B C1B F3B 107.7(13) . .
F2B C1B F3B 107.4(12) . .
F1B C1B C2B 112.8(11) . .
F2B C1B C2B 111.1(12) . .
F3B C1B C2B 108.7(12) . .
F1C C1C F2C 108.6(12) . .
F1C C1C F3C 107.3(12) . .
F2C C1C F3C 103.7(11) . .
F1C C1C C2C 116.0(11) . .
F2C C1C C2C 109.3(11) . .
F3C C1C C2C 111.2(11) . .
F3D C1D F2D 106.2(14) . .
F3D C1D F1D 109.4(13) . .
F2D C1D F1D 103.7(13) . .
F3D C1D C2D 114.0(13) . .
F2D C1D C2D 112.2(13) . .
F1D C1D C2D 110.7(12) . .
F4A C5A F5A 105.6(13) . .
F4A C5A F6A 106.9(13) . .
F5A C5A F6A 107.5(13) . .
F4A C5A C4A 112.5(13) . .
F5A C5A C4A 114.7(13) . .
F6A C5A C4A 109.2(12) . .
F6B C5B F4B 109.8(13) . .
F6B C5B F5B 108.0(12) . .
F4B C5B F5B 107.0(12) . .
F6B C5B C4B 109.8(12) . .
F4B C5B C4B 113.5(11) . .
F5B C5B C4B 108.6(11) . .
F4C C5C F5C 109.7(13) . .
F4C C5C F6C 106.7(12) . .
F5C C5C F6C 109.7(13) . .
F4C C5C C4C 112.5(12) . .
F5C C5C C4C 110.8(12) . .
F6C C5C C4C 107.2(12) . .
F6D C5D F4D 105.6(13) . .
F6D C5D F5D 105.9(13) . .
F4D C5D F5D 107.4(12) . .
F6D C5D C4D 110.9(12) . .
F4D C5D C4D 112.8(12) . .
F5D C5D C4D 113.7(13) . .
F1A' C1A' F3A' 109(2) . .
F1A' C1A' F2A' 108(2) . .
F3A' C1A' F2A' 108(2) . .
F1A' C1A' C2A 110.6(19) . .
F3A' C1A' C2A 110.7(19) . .
F2A' C1A' C2A 111(2) . .
F3B' C1B' F2B' 110(2) . .
F3B' C1B' F1B' 108.5(19) . .
F2B' C1B' F1B' 107.0(19) . .
F3B' C1B' C2B 110.5(18) . .
F2B' C1B' C2B 110.6(19) . .
F1B' C1B' C2B 110.5(18) . .
F2C' C1C' F3C' 107.7(19) . .
F2C' C1C' F1C' 106.9(19) . .
F3C' C1C' F1C' 105.8(19) . .
F2C' C1C' C2C 113.5(18) . .
F3C' C1C' C2C 110.6(17) . .
F1C' C1C' C2C 111.9(18) . .
F2D' C1D' F3D' 105(2) . .
F2D' C1D' F1D' 106(2) . .
F3D' C1D' F1D' 105(2) . .
F2D' C1D' C2D 113.7(19) . .
F3D' C1D' C2D 113.2(19) . .
F1D' C1D' C2D 113.0(19) . .
F4A' C5A' F5A' 108(2) . .
F4A' C5A' F6A' 105.4(19) . .
F5A' C5A' F6A' 105(2) . .
F4A' C5A' C4A 112.9(19) . .
F5A' C5A' C4A 111.4(19) . .
F6A' C5A' C4A 112.9(19) . .
F6B' C5B' F4B' 108(2) . .
F6B' C5B' F5B' 108(2) . .
F4B' C5B' F5B' 108(2) . .
F6B' C5B' C4B 110.5(19) . .
F4B' C5B' C4B 111.6(19) . .
F5B' C5B' C4B 110.3(19) . .
F4C' C5C' F5C' 109(2) . .
F4C' C5C' F6C' 108(2) . .
F5C' C5C' F6C' 108(2) . .
F4C' C5C' C4C 110.4(19) . .
F5C' C5C' C4C 109.7(19) . .
F6C' C5C' C4C 111.7(19) . .
F5D' C5D' F6D' 107(2) . .
F5D' C5D' F4D' 106(2) . .
F6D' C5D' F4D' 106(2) . .
F5D' C5D' C4D 114(2) . .
F6D' C5D' C4D 111.0(19) . .
F4D' C5D' C4D 112.0(19) . .
O1A C2A C3A 126.3(14) . .
O1A C2A C1A 113.8(12) . .
C3A C2A C1A 119.9(13) . .
O1A C2A C1A' 114.9(15) . .
C3A C2A C1A' 118.5(16) . .
C4A C3A C2A 122.0(15) . .
C4A C3A H3A 119.0 . .
C2A C3A H3A 119.0 . .
O2A C4A C3A 126.9(14) . .
O2A C4A C5A' 112.6(14) . .
C3A C4A C5A' 120.4(16) . .
O2A C4A C5A 116.3(12) . .
C3A C4A C5A 116.8(14) . .
O1B C2B C3B 128.8(12) . .
O1B C2B C1B' 116.3(12) . .
C3B C2B C1B' 114.6(13) . .
O1B C2B C1B 112.2(10) . .
C3B C2B C1B 118.9(11) . .
C2B C3B C4B 120.2(14) . .
C2B C3B H3B 119.9 . .
C4B C3B H3B 119.9 . .
O2B C4B C3B 127.3(14) . .
O2B C4B C5B' 113.0(15) . .
C3B C4B C5B' 119.7(15) . .
O2B C4B C5B 115.0(12) . .
C3B C4B C5B 117.7(13) . .
O1C C2C C3C 130.3(15) . .
O1C C2C C1C' 114.5(14) . .
C3C C2C C1C' 115.1(14) . .
O1C C2C C1C 113.1(12) . .
C3C C2C C1C 116.5(13) . .
C2C C3C C4C 121.8(16) . .
C2C C3C H3C 119.1 . .
C4C C3C H3C 119.1 . .
O2C C4C C3C 127.6(16) . .
O2C C4C C5C 112.1(12) . .
C3C C4C C5C 120.3(14) . .
O2C C4C C5C' 116.9(14) . .
C3C C4C C5C' 114.7(15) . .
O1D C2D C3D 125.1(14) . .
O1D C2D C1D' 124.5(15) . .
C3D C2D C1D' 110.2(15) . .
O1D C2D C1D 120.3(13) . .
C3D C2D C1D 114.4(13) . .
C4D C3D C2D 119.7(15) . .
C4D C3D H3D 120.2 . .
C2D C3D H3D 120.2 . .
O2D C4D C3D 128.9(15) . .
O2D C4D C5D' 111.7(17) . .
C3D C4D C5D' 119.4(18) . .
O2D C4D C5D 114.1(13) . .
C3D C4D C5D 116.3(14) . .
C7 C6 N1 118.9(9) . .
C7 C6 C18 124.5(13) . .
N1 C6 C18 116.6(12) . .
C6 C7 C8 119.3(10) . .
C6 C7 H7 120.4 . .
C8 C7 H7 120.4 . .
C9 C8 C7 117.9(10) . .
C9 C8 C11 120.0(11) . .
C7 C8 C11 122.1(11) . .
C10 C9 C8 120.8(11) . .
C10 C9 C14 123.4(11) . .
C8 C9 C14 115.8(10) . .
N1 C10 C9 119.4(10) . .
N1 C10 H10 120.3 . .
C9 C10 H10 120.3 . .
C8 C11 C12 108.9(9) . .
C8 C11 H11A 109.9 . .
C12 C11 H11A 109.9 . .
C8 C11 H11B 109.9 . .
C12 C11 H11B 109.9 . .
H11A C11 H11B 108.3 . .
C11 C12 C17 111.3(10) . .
C11 C12 C13 114.1(9) . .
C17 C12 C13 87.8(8) . .
C11 C12 H12 113.7 . .
C17 C12 H12 113.7 . .
C13 C12 H12 113.7 . .
C16 C13 C12 120.2(11) . .
C16 C13 C15 108.1(7) . .
C12 C13 C15 112.3(10) . .
C16 C13 C14 117.6(10) . .
C12 C13 C14 85.0(7) . .
C15 C13 C14 112.3(11) . .
C9 C14 C17 105.2(10) . .
C9 C14 C13 108.9(9) . .
C17 C14 C13 87.3(8) . .
C9 C14 H14 117.1 . .
C17 C14 H14 117.1 . .
C13 C14 H14 117.1 . .
C13 C15 H15A 109.5 . .
C13 C15 H15B 109.5 . .
H15A C15 H15B 109.5 . .
C13 C15 H15C 109.5 . .
H15A C15 H15C 109.5 . .
H15B C15 H15C 109.5 . .
C13 C16 H16A 109.5 . .
C13 C16 H16B 109.5 . .
H16A C16 H16B 109.5 . .
C13 C16 H16C 109.5 . .
H16A C16 H16C 109.5 . .
H16B C16 H16C 109.5 . .
C12 C17 C14 85.2(7) . .
C12 C17 H17A 114.4 . .
C14 C17 H17A 114.4 . .
C12 C17 H17B 114.4 . .
C14 C17 H17B 114.4 . .
H17A C17 H17B 111.6 . .
N2 C18 C19 123.6(7) . .
N2 C18 C6 112.8(13) . .
C19 C18 C6 123.6(14) . .
C18 C19 C20 117.4(12) . .
C18 C19 H19 121.3 . .
C20 C19 H19 121.3 . .
C21 C20 C19 121.1(13) . .
C21 C20 H20 119.5 . .
C19 C20 H20 119.5 . .
C20 C21 C22 119.0(8) . .
C20 C21 H21 120.5 . .
C22 C21 H21 120.5 . .
N2 C22 C21 121.6(12) . .
N2 C22 H22 119.2 . .
C21 C22 H22 119.2 . .
O2A Dy1 O2A 82.5(4) 2_575 .
O2A Dy1 O2B 73.4(3) 2_575 .
O2A Dy1 O2B 149.7(3) . .
O2A Dy1 O2B 149.7(3) 2_575 2_575
O2A Dy1 O2B 73.4(3) . 2_575
O2B Dy1 O2B 134.8(5) . 2_575
O2A Dy1 O1A 71.7(3) 2_575 .
O2A Dy1 O1A 73.7(3) . .
O2B Dy1 O1A 114.2(3) . .
O2B Dy1 O1A 83.9(3) 2_575 .
O2A Dy1 O1A 73.7(3) 2_575 2_575
O2A Dy1 O1A 71.7(3) . 2_575
O2B Dy1 O1A 83.9(3) . 2_575
O2B Dy1 O1A 114.2(3) 2_575 2_575
O1A Dy1 O1A 133.4(5) . 2_575
O2A Dy1 O1B 115.0(3) 2_575 .
O2A Dy1 O1B 137.1(3) . .
O2B Dy1 O1B 71.4(3) . .
O2B Dy1 O1B 74.2(3) 2_575 .
O1A Dy1 O1B 75.7(3) . .
O1A Dy1 O1B 148.9(3) 2_575 .
O2A Dy1 O1B 137.1(3) 2_575 2_575
O2A Dy1 O1B 115.0(3) . 2_575
O2B Dy1 O1B 74.2(3) . 2_575
O2B Dy1 O1B 71.4(3) 2_575 2_575
O1A Dy1 O1B 148.9(3) . 2_575
O1A Dy1 O1B 75.7(3) 2_575 2_575
O1B Dy1 O1B 79.5(4) . 2_575
O2D Dy2 O2D 138.7(5) . 2_675
O2D Dy2 O1D 73.0(3) . .
O2D Dy2 O1D 75.4(3) 2_675 .
O2D Dy2 O1D 75.4(3) . 2_675
O2D Dy2 O1D 73.0(3) 2_675 2_675
O1D Dy2 O1D 78.6(4) . 2_675
O2D Dy2 O2C 71.8(4) . .
O2D Dy2 O2C 147.7(3) 2_675 .
O1D Dy2 O2C 116.0(3) . .
O1D Dy2 O2C 137.1(3) 2_675 .
O2D Dy2 O2C 147.7(3) . 2_675
O2D Dy2 O2C 71.8(4) 2_675 2_675
O1D Dy2 O2C 137.1(3) . 2_675
O1D Dy2 O2C 116.0(3) 2_675 2_675
O2C Dy2 O2C 81.7(5) . 2_675
O2D Dy2 O1C 113.0(3) . 2_675
O2D Dy2 O1C 83.5(3) 2_675 2_675
O1D Dy2 O1C 75.8(3) . 2_675
O1D Dy2 O1C 148.7(3) 2_675 2_675
O2C Dy2 O1C 71.6(3) . 2_675
O2C Dy2 O1C 73.8(3) 2_675 2_675
O2D Dy2 O1C 83.5(3) . .
O2D Dy2 O1C 113.0(3) 2_675 .
O1D Dy2 O1C 148.7(3) . .
O1D Dy2 O1C 75.8(3) 2_675 .
O2C Dy2 O1C 73.8(3) . .
O2C Dy2 O1C 71.6(3) 2_675 .
O1C Dy2 O1C 133.7(5) 2_675 .
C10 N1 C6 123.7(9) . .
C10 N1 H1 118.2 . .
C6 N1 H1 118.2 . .
C22 N2 C18 117.2(11) . .
C2A O1A Dy1 130.6(9) . .
C4A O2A Dy1 134.5(9) . .
C2B O1B Dy1 130.2(7) . .
C4B O2B Dy1 132.4(9) . .
C2C O1C Dy2 129.4(10) . .
C4C O2C Dy2 132.4(10) . .
C2D O1D Dy2 132.9(9) . .
C4D O2D Dy2 131.1(10) . .

loop_
_geom_bond_atom_site_label_1
_geom_bond_atom_site_label_2
_geom_bond_distance
_geom_bond_site_symmetry_2
C1A F1A 1.323(14) .
C1A F3A 1.334(15) .
C1A F2A 1.347(14) .
C1A C2A 1.54(2) .
C1B F1B 1.312(14) .
C1B F2B 1.328(14) .
C1B F3B 1.338(15) .
C1B C2B 1.566(19) .
C1C F1C 1.304(13) .
C1C F2C 1.341(13) .
C1C F3C 1.346(13) .
C1C C2C 1.541(19) .
C1D F3D 1.297(14) .
C1D F2D 1.318(15) .
C1D F1D 1.332(14) .
C1D C2D 1.50(2) .
C5A F4A 1.320(14) .
C5A F5A 1.332(14) .
C5A F6A 1.334(15) .
C5A C4A 1.49(2) .
C5B F6B 1.305(14) .
C5B F4B 1.329(14) .
C5B F5B 1.332(14) .
C5B C4B 1.548(19) .
C5C F4C 1.315(14) .
C5C F5C 1.324(14) .
C5C F6C 1.344(14) .
C5C C4C 1.57(2) .
C5D F6D 1.322(15) .
C5D F4D 1.323(14) .
C5D F5D 1.324(14) .
C5D C4D 1.504(19) .
C1A' F1A' 1.33(2) .
C1A' F3A' 1.34(2) .
C1A' F2A' 1.34(2) .
C1A' C2A 1.54(3) .
C1B' F3B' 1.32(2) .
C1B' F2B' 1.33(2) .
C1B' F1B' 1.33(2) .
C1B' C2B 1.56(3) .
C1C' F2C' 1.32(2) .
C1C' F3C' 1.33(2) .
C1C' F1C' 1.33(2) .
C1C' C2C 1.54(3) .
C1D' F2D' 1.31(2) .
C1D' F3D' 1.32(2) .
C1D' F1D' 1.32(2) .
C1D' C2D 1.49(3) .
C5A' F4A' 1.32(2) .
C5A' F5A' 1.33(2) .
C5A' F6A' 1.33(2) .
C5A' C4A 1.49(3) .
C5B' F6B' 1.32(2) .
C5B' F4B' 1.32(2) .
C5B' F5B' 1.33(2) .
C5B' C4B 1.54(3) .
C5C' F4C' 1.33(2) .
C5C' F5C' 1.33(2) .
C5C' F6C' 1.33(2) .
C5C' C4C 1.58(3) .
C5D' F5D' 1.32(2) .
C5D' F6D' 1.32(2) .
C5D' F4D' 1.32(2) .
C5D' C4D 1.50(3) .
C2A O1A 1.289(15) .
C2A C3A 1.415(19) .
C3A C4A 1.388(16) .
C3A H3A 0.9500 .
C4A O2A 1.235(16) .
C2B O1B 1.260(12) .
C2B C3B 1.339(17) .
C3B C4B 1.415(19) .
C3B H3B 0.9500 .
C4B O2B 1.233(15) .
C2C O1C 1.234(15) .
C2C C3C 1.367(18) .
C3C C4C 1.382(16) .
C3C H3C 0.9500 .
C4C O2C 1.249(16) .
C2D O1D 1.224(16) .
C2D C3D 1.48(2) .
C3D C4D 1.412(19) .
C3D H3D 0.9500 .
C4D O2D 1.249(15) .
C6 C7 1.350(14) .
C6 N1 1.360(14) .
C6 C18 1.497(10) .
C7 C8 1.435(15) .
C7 H7 0.9500 .
C8 C9 1.394(11) .
C8 C11 1.483(13) .
C9 C10 1.340(14) .
C9 C14 1.538(16) .
C10 N1 1.336(12) .
C10 H10 0.9500 .
C11 C12 1.494(14) .
C11 H11A 0.9900 .
C11 H11B 0.9900 .
C12 C17 1.541(16) .
C12 C13 1.544(16) .
C12 H12 1.0000 .
C13 C16 1.518(10) .
C13 C15 1.546(11) .
C13 C14 1.552(16) .
C14 C17 1.548(16) .
C14 H14 1.0000 .
C15 H15A 0.9800 .
C15 H15B 0.9800 .
C15 H15C 0.9800 .
C16 H16A 0.9800 .
C16 H16B 0.9800 .
C16 H16C 0.9800 .
C17 H17A 0.9900 .
C17 H17B 0.9900 .
C18 N2 1.354(16) .
C18 C19 1.373(16) .
C19 C20 1.375(17) .
C19 H19 0.9500 .
C20 C21 1.336(19) .
C20 H20 0.9500 .
C21 C22 1.404(18) .
C21 H21 0.9500 .
C22 N2 1.342(15) .
C22 H22 0.9500 .
Dy1 O2A 2.322(9) 2_575
Dy1 O2A 2.322(9) .
Dy1 O2B 2.337(9) .
Dy1 O2B 2.338(9) 2_575
Dy1 O1A 2.341(9) .
Dy1 O1A 2.341(9) 2_575
Dy1 O1B 2.371(8) .
Dy1 O1B 2.371(8) 2_575
Dy2 O2D 2.348(9) .
Dy2 O2D 2.348(9) 2_675
Dy2 O1D 2.356(9) .
Dy2 O1D 2.356(9) 2_675
Dy2 O2C 2.356(9) .
Dy2 O2C 2.356(9) 2_675
Dy2 O1C 2.363(9) 2_675
Dy2 O1C 2.363(9) .
N1 H1 0.8800 .
